data_8103857
loop_
_publ_author_name
'Glaum, R.'
'Gruehn, R.'

_publ_section_title
;
 Beitraege zum thermischen Verhalten wasserfreier Phosphate: VI.
 Einkristallstrukturverfeinerung der Metall(III)-orthophosphate TiPO4 und
 VPO4
;
_journal_name_full 'Zeitschrift fuer Kristallographie (149,1979-)'
_journal_page_first 41
_journal_page_last 47
_journal_volume 198
_journal_year 1992
_chemical_formula_sum 'O4 P V'
_chemical_name_systematic 'V P O4'
_space_group_IT_number 63
_symmetry_space_group_name_Hall '-C 2c 2'
_symmetry_space_group_name_H-M 'C m c m'
_cell_angle_alpha 90
_cell_angle_beta 90
_cell_angle_gamma 90
_cell_formula_units_Z 4
_cell_length_a 5.2316
_cell_length_b 7.7738
_cell_length_c 6.2847
_cell_volume 255.595
_citation_journal_id_ASTM ZEKRDZ
_cod_data_source_file Glaum_ZEKRDZ_1992_12.cif
_cod_data_source_block O4P1V1
_cod_original_formula_sum 'O4 P1 V1'
_cod_database_code 8103857

loop_
_symmetry_equiv_pos_as_xyz
x,y,z
-x,-y,z+1/2
x,-y,-z
-x,y,-z+1/2
-x,-y,-z
x,y,-z-1/2
-x,y,z
x,-y,z-1/2
x+1/2,y+1/2,z
-x+1/2,-y+1/2,z+1/2
x+1/2,-y+1/2,-z
-x+1/2,y+1/2,-z+1/2
-x+1/2,-y+1/2,-z
x+1/2,y+1/2,-z-1/2
-x+1/2,y+1/2,z
x+1/2,-y+1/2,z-1/2

loop_
_atom_site_label
_atom_site_type_symbol
_atom_site_fract_x
_atom_site_fract_y
_atom_site_fract_z
_atom_site_occupancy
_atom_site_U_iso_or_equiv
O2 O-2 0 0.2449 0.0489 1 0.0
V1 V+3 0 0 0 1 0.0
O1 O-2 0.2437 0.4681 0.25 1 0.0
P1 P+5 0 0.351 0.25 1 0.0
